data_7235278
loop_
_publ_author_name
'Gaur, Ruchi'
'Mishra, Lallan'

_publ_section_title
;
 Bi-nuclear Ru(ii) complexes of bis-chalcone and bis-flavonol: synthesis,
 characterization, photo cleavage of DNA and Topoisomerase I inhibition
;
_journal_issue 30
_journal_name_full 'RSC Advances'
_journal_page_first 12210
_journal_paper_doi 10.1039/c3ra41451e
_journal_volume 3
_journal_year 2013
_chemical_formula_sum 'C24 H18 O4'
_chemical_formula_weight 370.38
_space_group_IT_number 14
_space_group_name_Hall '-P 2ybc'
_space_group_name_H-M_alt 'P 1 21/c 1'
_symmetry_cell_setting monoclinic
_symmetry_space_group_name_H-M 'P 1 21/c 1'
_atom_sites_solution_hydrogens geom
_atom_sites_solution_primary direct
_atom_sites_solution_secondary difmap
_audit_creation_method SHELXL-97
_cell_angle_alpha 90.00
_cell_angle_beta 117.55(6)
_cell_angle_gamma 90.00
_cell_formula_units_Z 2
_cell_length_a 4.967(5)
_cell_length_b 27.181(14)
_cell_length_c 7.764(7)
_cell_measurement_temperature 293(2)
_cell_volume 929.3(14)
_computing_structure_refinement 'SHELXL-97 (Sheldrick, 1997)'
_diffrn_ambient_temperature 293(2)
_diffrn_measured_fraction_theta_full 0.980
_diffrn_measured_fraction_theta_max 0.980
_diffrn_radiation_monochromator graphite
_diffrn_radiation_source 'fine-focus sealed tube'
_diffrn_radiation_type MoK\a
_diffrn_radiation_wavelength 0.71073
_diffrn_reflns_av_R_equivalents 0.1018
_diffrn_reflns_av_sigmaI/netI 0.2291
_diffrn_reflns_limit_h_max 6
_diffrn_reflns_limit_h_min -6
_diffrn_reflns_limit_k_max 25
_diffrn_reflns_limit_k_min -34
_diffrn_reflns_limit_l_max 10
_diffrn_reflns_limit_l_min -8
_diffrn_reflns_number 3448
_diffrn_reflns_theta_full 29.49
_diffrn_reflns_theta_max 29.49
_diffrn_reflns_theta_min 4.69
_exptl_absorpt_coefficient_mu 0.090
_exptl_absorpt_correction_type none
_exptl_crystal_density_diffrn 1.324
_exptl_crystal_density_method 'not measured'
_exptl_crystal_F_000 388
_exptl_crystal_size_max .31
_exptl_crystal_size_mid .30
_exptl_crystal_size_min .29
_refine_diff_density_max 0.091
_refine_diff_density_min -0.094
_refine_diff_density_rms 0.024
_refine_ls_extinction_method none
_refine_ls_goodness_of_fit_ref 0.735
_refine_ls_hydrogen_treatment mixed
_refine_ls_matrix_type full
_refine_ls_number_parameters 127
_refine_ls_number_reflns 1750
_refine_ls_number_restraints 0
_refine_ls_restrained_S_all 0.735
_refine_ls_R_factor_all 0.2075
_refine_ls_R_factor_gt 0.0532
_refine_ls_shift/su_max 0.000
_refine_ls_shift/su_mean 0.000
_refine_ls_structure_factor_coef Fsqd
_refine_ls_weighting_details 'calc w=1/[\s^2^(Fo^2^)+(0.0000P)^2^+0.0000P] where P=(Fo^2^+2Fc^2^)/3'
_refine_ls_weighting_scheme calc
_refine_ls_wR_factor_gt 0.0538
_refine_ls_wR_factor_ref 0.0967
_reflns_number_gt 1750
_reflns_number_total 2580
_reflns_threshold_expression >2sigma(I)
_cod_data_source_file c3ra41451e.cif
_cod_data_source_block rbchan
_cod_original_cell_volume 929.3(13)
_cod_original_sg_symbol_H-M P21/c
_cod_database_code 7235278

loop_
_symmetry_equiv_pos_as_xyz
'x, y, z'
'-x, y+1/2, -z+1/2'
'-x, -y, -z'
'x, -y-1/2, z-1/2'

loop_
_atom_site_label
_atom_site_type_symbol
_atom_site_fract_x
_atom_site_fract_y
_atom_site_fract_z
_atom_site_U_iso_or_equiv
_atom_site_adp_type
_atom_site_occupancy
_atom_site_symmetry_multiplicity
_atom_site_calc_flag
_atom_site_refinement_flags
O1 O 0.3719(5) 0.07980(8) 0.4747(3) 0.0732(7) Uani 1 1 d .
O2 O -0.0579(4) 0.14077(8) 0.3457(3) 0.0801(8) Uani 1 1 d .
H1 H 0.0563 0.1198 0.3398 0.120 Uiso 1 1 d R
C2 C 1.4095(6) 0.04130(11) 1.0653(4) 0.0475(8) Uani 1 1 d .
H4 H 1.3500 0.0688 1.1106 0.057 Uiso 1 1 calc R
C4 C 1.2162(6) 0.02202(10) 0.8831(4) 0.0396(7) Uani 1 1 d .
C5 C 0.4505(6) 0.16323(12) 0.8607(4) 0.0528(8) Uani 1 1 d .
H5 H 0.6323 0.1521 0.9616 0.063 Uiso 1 1 calc R
C6 C -0.0867(7) 0.19740(12) 0.5659(5) 0.0624(9) Uani 1 1 d .
H6 H -0.2682 0.2092 0.4671 0.075 Uiso 1 1 calc R
C7 C 0.9168(5) 0.04365(11) 0.7539(4) 0.0468(8) Uani 1 1 d .
H7 H 0.8019 0.0271 0.6377 0.056 Uiso 1 1 calc R
C9 C 0.0642(6) 0.15946(11) 0.5286(4) 0.0490(8) Uani 1 1 d .
C12 C 0.3426(6) 0.14169(10) 0.6789(4) 0.0421(7) Uani 1 1 d .
C14 C 1.3096(6) -0.01985(12) 0.8202(4) 0.0484(8) Uani 1 1 d .
H10 H 1.1816 -0.0335 0.6999 0.058 Uiso 1 1 calc R
C21 C 0.7940(5) 0.08335(11) 0.7834(4) 0.0441(7) Uani 1 1 d .
H15 H 0.8969 0.1007 0.8989 0.053 Uiso 1 1 calc R
C23 C 0.0292(7) 0.21753(13) 0.7467(5) 0.0731(10) Uani 1 1 d .
H17 H -0.0734 0.2432 0.7699 0.088 Uiso 1 1 calc R
C26 C 0.4944(6) 0.10077(10) 0.6356(4) 0.0452(7) Uani 1 1 d .
C34 C 0.2962(7) 0.20038(13) 0.8955(5) 0.0710(10) Uani 1 1 d .
H23 H 0.3713 0.2140 1.0191 0.085 Uiso 1 1 calc R

loop_
_atom_site_aniso_label
_atom_site_aniso_U_11
_atom_site_aniso_U_22
_atom_site_aniso_U_33
_atom_site_aniso_U_23
_atom_site_aniso_U_13
_atom_site_aniso_U_12
O1 0.0662(14) 0.0821(19) 0.0523(14) -0.0155(14) 0.0114(11) 0.0163(13)
O2 0.0705(14) 0.097(2) 0.0486(14) 0.0014(14) 0.0065(11) 0.0268(13)
C2 0.0496(17) 0.0452(19) 0.0489(19) -0.0051(15) 0.0238(15) 0.0003(14)
C4 0.0420(15) 0.0371(17) 0.0376(17) -0.0018(14) 0.0167(13) -0.0058(13)
C5 0.0384(16) 0.057(2) 0.057(2) -0.0058(18) 0.0166(15) -0.0024(15)
C6 0.059(2) 0.054(2) 0.069(2) 0.0228(19) 0.0248(18) 0.0173(17)
C7 0.0405(16) 0.051(2) 0.0448(18) 0.0006(15) 0.0163(14) 0.0005(14)
C9 0.0512(18) 0.0439(19) 0.0428(18) 0.0076(15) 0.0139(14) 0.0015(15)
C12 0.0399(15) 0.0408(18) 0.0421(18) 0.0063(14) 0.0161(14) -0.0056(13)
C14 0.0500(17) 0.0468(19) 0.0382(18) -0.0056(15) 0.0119(14) -0.0025(14)
C21 0.0365(15) 0.0482(19) 0.0386(17) 0.0003(15) 0.0096(13) -0.0055(14)
C23 0.066(2) 0.067(3) 0.085(3) -0.002(2) 0.034(2) 0.0113(18)
C26 0.0501(18) 0.0422(19) 0.0414(18) -0.0018(15) 0.0195(15) -0.0089(14)
C34 0.071(2) 0.068(3) 0.072(2) -0.028(2) 0.032(2) -0.0086(19)

loop_
_atom_type_symbol
_atom_type_description
_atom_type_scat_dispersion_real
_atom_type_scat_dispersion_imag
_atom_type_scat_source
C C 0.0033 0.0016 'International Tables Vol C Tables 4.2.6.8 and 6.1.1.4'
H H 0.0000 0.0000 'International Tables Vol C Tables 4.2.6.8 and 6.1.1.4'
O O 0.0106 0.0060 'International Tables Vol C Tables 4.2.6.8 and 6.1.1.4'

loop_
_geom_angle_atom_site_label_1
_geom_angle_atom_site_label_2
_geom_angle_atom_site_label_3
_geom_angle
_geom_angle_site_symmetry_1
C9 O2 H1 109.4 .
C14 C2 C4 120.6(3) 3_857
C14 C2 H4 119.7 3_857
C4 C2 H4 119.7 .
C2 C4 C14 118.4(3) .
C2 C4 C7 123.0(3) .
C14 C4 C7 118.6(3) .
C34 C5 C12 121.6(3) .
C34 C5 H5 119.2 .
C12 C5 H5 119.2 .
C23 C6 C9 120.3(3) .
C23 C6 H6 119.9 .
C9 C6 H6 119.9 .
C21 C7 C4 127.8(3) .
C21 C7 H7 116.1 .
C4 C7 H7 116.1 .
O2 C9 C6 118.3(3) .
O2 C9 C12 121.8(3) .
C6 C9 C12 119.9(3) .
C5 C12 C9 117.7(3) .
C5 C12 C26 123.8(3) .
C9 C12 C26 118.6(3) .
C2 C14 C4 121.0(3) 3_857
C2 C14 H10 119.5 3_857
C4 C14 H10 119.5 .
C7 C21 C26 120.8(3) .
C7 C21 H15 119.6 .
C26 C21 H15 119.6 .
C6 C23 C34 120.9(3) .
C6 C23 H17 119.6 .
C34 C23 H17 119.6 .
O1 C26 C12 120.8(3) .
O1 C26 C21 118.8(3) .
C12 C26 C21 120.4(3) .
C5 C34 C23 119.6(3) .
C5 C34 H23 120.2 .
C23 C34 H23 120.2 .

loop_
_geom_bond_atom_site_label_1
_geom_bond_atom_site_label_2
_geom_bond_distance
_geom_bond_site_symmetry_2
O1 C26 1.246(3) .
O2 C9 1.359(3) .
O2 H1 0.8201 .
C2 C14 1.389(4) 3_857
C2 C4 1.393(4) .
C2 H4 0.9300 .
C4 C14 1.400(4) .
C4 C7 1.478(4) .
C5 C34 1.368(4) .
C5 C12 1.387(4) .
C5 H5 0.9300 .
C6 C23 1.361(4) .
C6 C9 1.382(4) .
C6 H6 0.9300 .
C7 C21 1.311(3) .
C7 H7 0.9300 .
C9 C12 1.419(4) .
C12 C26 1.467(4) .
C14 C2 1.389(4) 3_857
C14 H10 0.9300 .
C21 C26 1.475(4) .
C21 H15 0.9300 .
C23 C34 1.376(4) .
C23 H17 0.9300 .
C34 H23 0.9300 .

loop_
_geom_torsion_atom_site_label_1
_geom_torsion_atom_site_label_2
_geom_torsion_atom_site_label_3
_geom_torsion_atom_site_label_4
_geom_torsion
_geom_torsion_site_symmetry_1
_geom_torsion_site_symmetry_4
C14 C2 C4 C14 1.1(5) 3_857 .
C14 C2 C4 C7 -179.1(2) 3_857 .
C2 C4 C7 C21 2.6(5) . .
C14 C4 C7 C21 -177.6(3) . .
C23 C6 C9 O2 -179.3(3) . .
C23 C6 C9 C12 -0.6(4) . .
C34 C5 C12 C9 -0.1(4) . .
C34 C5 C12 C26 -178.0(3) . .
O2 C9 C12 C5 179.6(3) . .
C6 C9 C12 C5 0.9(4) . .
O2 C9 C12 C26 -2.4(4) . .
C6 C9 C12 C26 178.9(3) . .
C2 C4 C14 C2 -1.1(5) . 3_857
C7 C4 C14 C2 179.1(2) . 3_857
C4 C7 C21 C26 178.2(3) . .
C9 C6 C23 C34 -0.5(5) . .
C5 C12 C26 O1 173.0(3) . .
C9 C12 C26 O1 -4.9(4) . .
C5 C12 C26 C21 -6.2(4) . .
C9 C12 C26 C21 175.9(3) . .
C7 C21 C26 O1 -6.5(4) . .
C7 C21 C26 C12 172.7(2) . .
C12 C5 C34 C23 -0.9(5) . .
C6 C23 C34 C5 1.2(5) . .
